data_7003557
loop_
_publ_author_name
'Breunig, Hans J.'
'K\"onigsmann, Lucia'
'Lork, Enno'
'Nema, Mihai'
'Philipp, Nicky'
'Silvestru, Cristian'
'Soran, Albert'
'Varga, Richard A.'
'Wagner, Roxana'

_publ_section_title
;
 Hypervalent organobismuth(iii) carbonate, chalcogenides and halides
 with the pendant arm ligands 2-(Me2NCH2)C6H4 and 2,6-(Me2NCH2)2C6H3
;
_journal_issue 14
_journal_name_full 'Dalton Transactions'
_journal_page_first 1831
_journal_page_last 1842
_journal_paper_doi 10.1039/b717127g
_journal_year 2008
_chemical_formula_moiety 'C36 H48 Bi2 N4 S'
_chemical_formula_sum 'C36 H48 Bi2 N4 S'
_chemical_formula_weight 986.80
_chemical_name_systematic
;
?
;
_space_group_IT_number 15
_symmetry_cell_setting monoclinic
_symmetry_space_group_name_Hall '-C 2yc'
_symmetry_space_group_name_H-M 'C 1 2/c 1'
_atom_sites_solution_hydrogens geom
_atom_sites_solution_primary direct
_atom_sites_solution_secondary difmap
_audit_creation_method SHELXL-97
_cell_angle_alpha 90.00
_cell_angle_beta 112.43(1)
_cell_angle_gamma 90.00
_cell_formula_units_Z 4
_cell_length_a 27.939(3)
_cell_length_b 7.3660(10)
_cell_length_c 18.947(2)
_cell_measurement_reflns_used 31
_cell_measurement_temperature 173(2)
_cell_measurement_theta_max 25.444
_cell_measurement_theta_min 4.516
_cell_volume 3604.3(8)
_computing_cell_refinement 'Siemens XSCANS'
_computing_data_collection 'Siemens XSCANS'
_computing_data_reduction 'Siemens XSCANS'
_computing_molecular_graphics 'Diamond, Crystal Impact'
_computing_publication_material 'Siemens SHELXTL'
_computing_structure_refinement 'SHELXL-97 (Sheldrick, 1997)'
_computing_structure_solution 'SHELXS-97 (Sheldrick, 1990)'
_diffrn_ambient_temperature 173(2)
_diffrn_measured_fraction_theta_full 0.987
_diffrn_measured_fraction_theta_max 0.987
_diffrn_measurement_device_type 'Siemens P4'
_diffrn_measurement_method '2\q/\w scans'
_diffrn_radiation_monochromator graphite
_diffrn_radiation_source 'normal-focus sealed tube'
_diffrn_radiation_type MoK\a
_diffrn_radiation_wavelength 0.71073
_diffrn_reflns_av_R_equivalents 0.0485
_diffrn_reflns_av_sigmaI/netI 0.0690
_diffrn_reflns_limit_h_max 35
_diffrn_reflns_limit_h_min -35
_diffrn_reflns_limit_k_max 9
_diffrn_reflns_limit_k_min -9
_diffrn_reflns_limit_l_max 24
_diffrn_reflns_limit_l_min -24
_diffrn_reflns_number 9509
_diffrn_reflns_theta_full 27.50
_diffrn_reflns_theta_max 27.50
_diffrn_reflns_theta_min 2.26
_diffrn_standards_decay_% 'random variation +/-2.0'
_diffrn_standards_interval_count 197
_diffrn_standards_number 3
_exptl_absorpt_coefficient_mu 9.839
_exptl_absorpt_correction_T_max 0.3970
_exptl_absorpt_correction_T_min 0.0250
_exptl_absorpt_correction_type refdelf
_exptl_absorpt_process_details 'Walker & Stuart, (1983) Acta Cryst. A'
_exptl_crystal_colour colourless
_exptl_crystal_density_diffrn 1.819
_exptl_crystal_density_method 'not measured'
_exptl_crystal_description blocks
_exptl_crystal_F_000 1896
_exptl_crystal_size_max 0.6
_exptl_crystal_size_mid 0.3
_exptl_crystal_size_min 0.1
_refine_diff_density_max 1.219
_refine_diff_density_min -1.420
_refine_diff_density_rms 0.170
_refine_ls_extinction_method none
_refine_ls_goodness_of_fit_ref 0.989
_refine_ls_hydrogen_treatment constr
_refine_ls_matrix_type full
_refine_ls_number_parameters 202
_refine_ls_number_reflns 4089
_refine_ls_number_restraints 0
_refine_ls_restrained_S_all 0.989
_refine_ls_R_factor_all 0.0641
_refine_ls_R_factor_gt 0.0357
_refine_ls_shift/su_max 0.001
_refine_ls_shift/su_mean 0.000
_refine_ls_structure_factor_coef Fsqd
_refine_ls_weighting_details 'calc w=1/[\s^2^(Fo^2^)+(0.0279P)^2^+0.0000P] where P=(Fo^2^+2Fc^2^)/3'
_refine_ls_weighting_scheme calc
_refine_ls_wR_factor_gt 0.0661
_refine_ls_wR_factor_ref 0.0727
_reflns_number_gt 2962
_reflns_number_total 4089
_reflns_threshold_expression >2\s(I)
_cod_data_source_file b717127g.txt
_cod_data_source_block n1
_cod_depositor_comments
;
The following automatic conversions were performed:
'_symmetry_cell_setting' value 'Monoclinic' changed to 'monoclinic'
according to '/home/saulius/struct/CIF-dictionaries/cif_core.dic'
dictionary named 'cif_core.dic' version 2.4.1 from 2010-06-29.

Automatic conversion script
Id: cif_fix_enum 1527 2010-12-29 10:47:43Z saulius 
;
_cod_original_cell_volume 3604.3(7)
_cod_original_sg_symbol_H-M 'C 2/c'
_cod_database_code 7003557

loop_
_symmetry_equiv_pos_as_xyz
'x, y, z'
'-x, y, -z+1/2'
'x+1/2, y+1/2, z'
'-x+1/2, y+1/2, -z+1/2'
'-x, -y, -z'
'x, -y, z-1/2'
'-x+1/2, -y+1/2, -z'
'x+1/2, -y+1/2, z-1/2'

loop_
_atom_site_label
_atom_site_type_symbol
_atom_site_fract_x
_atom_site_fract_y
_atom_site_fract_z
_atom_site_U_iso_or_equiv
_atom_site_adp_type
_atom_site_occupancy
_atom_site_symmetry_multiplicity
_atom_site_calc_flag
_atom_site_refinement_flags
_atom_site_disorder_assembly
_atom_site_disorder_group
Bi1 Bi 0.569270(9) 0.38147(3) 0.327404(12) 0.02020(7) Uani 1 1 d . . .
S1 S 0.5000 0.1542(3) 0.2500 0.0264(5) Uani 1 2 d S . .
N1 N 0.6656(2) 0.5026(8) 0.4446(3) 0.0291(13) Uani 1 1 d . . .
N2 N 0.5646(2) 0.5618(7) 0.1804(3) 0.0263(13) Uani 1 1 d . . .
C1 C 0.5929(2) 0.1983(9) 0.4327(3) 0.0219(13) Uani 1 1 d . . .
C2 C 0.6414(3) 0.2150(10) 0.4938(3) 0.0255(15) Uani 1 1 d . . .
C3 C 0.6507(3) 0.1197(11) 0.5600(3) 0.0328(15) Uani 1 1 d . . .
H3 H 0.6825 0.1338 0.6004 0.045(8) Uiso 1 1 calc R . .
C4 C 0.6147(3) 0.0039(11) 0.5685(4) 0.0329(17) Uani 1 1 d . . .
H4 H 0.6222 -0.0608 0.6137 0.045(8) Uiso 1 1 calc R . .
C5 C 0.5670(3) -0.0152(10) 0.5092(4) 0.0306(16) Uani 1 1 d . . .
H5 H 0.5422 -0.0930 0.5139 0.045(8) Uiso 1 1 calc R . .
C6 C 0.5568(2) 0.0840(9) 0.4423(4) 0.0258(15) Uani 1 1 d . . .
H6 H 0.5245 0.0727 0.4029 0.045(8) Uiso 1 1 calc R . .
C7 C 0.6835(3) 0.3288(10) 0.4859(4) 0.0304(16) Uani 1 1 d . . .
H7A H 0.7088 0.3553 0.5365 0.043(11) Uiso 1 1 calc R . .
H7B H 0.7007 0.2585 0.4592 0.043(11) Uiso 1 1 calc R . .
C8 C 0.7057(3) 0.5798(10) 0.4225(4) 0.0377(19) Uani 1 1 d . . .
H8A H 0.6941 0.6943 0.3977 0.047(7) Uiso 1 1 calc R . .
H8B H 0.7128 0.4985 0.3881 0.047(7) Uiso 1 1 calc R . .
H8C H 0.7366 0.5976 0.4671 0.047(7) Uiso 1 1 calc R . .
C9 C 0.6500(3) 0.6308(12) 0.4909(4) 0.0397(17) Uani 1 1 d . . .
H9A H 0.6800 0.6708 0.5333 0.047(7) Uiso 1 1 calc R . .
H9B H 0.6264 0.5722 0.5095 0.047(7) Uiso 1 1 calc R . .
H9C H 0.6332 0.7335 0.4602 0.047(7) Uiso 1 1 calc R . .
C10 C 0.6300(2) 0.2764(9) 0.2858(3) 0.0207(13) Uani 1 1 d . . .
C11 C 0.6456(2) 0.3889(10) 0.2391(3) 0.0238(13) Uani 1 1 d . . .
C12 C 0.6855(2) 0.3326(10) 0.2175(4) 0.0298(16) Uani 1 1 d . . .
H12 H 0.6961 0.4079 0.1868 0.045(8) Uiso 1 1 calc R . .
C13 C 0.7097(3) 0.1683(11) 0.2406(4) 0.0331(17) Uani 1 1 d . . .
H13 H 0.7363 0.1332 0.2255 0.045(8) Uiso 1 1 calc R . .
C14 C 0.6942(3) 0.0546(11) 0.2864(4) 0.0323(16) Uani 1 1 d . . .
H14 H 0.7105 -0.0565 0.3026 0.045(8) Uiso 1 1 calc R . .
C15 C 0.6539(2) 0.1099(11) 0.3078(3) 0.0267(14) Uani 1 1 d . . .
H15 H 0.6428 0.0331 0.3375 0.045(8) Uiso 1 1 calc R . .
C16 C 0.6209(3) 0.5722(9) 0.2153(4) 0.0298(16) Uani 1 1 d . . .
H16A H 0.6309 0.6507 0.2597 0.043(11) Uiso 1 1 calc R . .
H16B H 0.6338 0.6261 0.1792 0.043(11) Uiso 1 1 calc R . .
C17 C 0.5474(3) 0.4782(13) 0.1059(4) 0.043(2) Uani 1 1 d . . .
H17A H 0.5604 0.5461 0.0737 0.047(7) Uiso 1 1 calc R . .
H17B H 0.5102 0.4771 0.0837 0.047(7) Uiso 1 1 calc R . .
H17C H 0.5601 0.3559 0.1108 0.047(7) Uiso 1 1 calc R . .
C18 C 0.5414(3) 0.7449(11) 0.1762(5) 0.045(2) Uani 1 1 d . . .
H18A H 0.5487 0.7894 0.2269 0.047(7) Uiso 1 1 calc R . .
H18B H 0.5046 0.7374 0.1490 0.047(7) Uiso 1 1 calc R . .
H18C H 0.5558 0.8263 0.1500 0.047(7) Uiso 1 1 calc R . .

loop_
_atom_site_aniso_label
_atom_site_aniso_U_11
_atom_site_aniso_U_22
_atom_site_aniso_U_33
_atom_site_aniso_U_23
_atom_site_aniso_U_13
_atom_site_aniso_U_12
Bi1 0.01926(11) 0.02032(11) 0.02119(10) -0.00042(13) 0.00790(8) 0.00109(14)
S1 0.0224(11) 0.0239(14) 0.0277(11) 0.000 0.0036(9) 0.000
N1 0.028(3) 0.031(3) 0.028(3) -0.007(3) 0.009(2) -0.008(3)
N2 0.034(3) 0.018(3) 0.031(3) 0.007(2) 0.017(3) 0.007(2)
C1 0.026(3) 0.019(3) 0.021(3) 0.002(3) 0.010(3) 0.002(3)
C2 0.025(3) 0.028(4) 0.023(3) -0.004(3) 0.008(3) 0.001(3)
C3 0.035(4) 0.035(4) 0.020(3) 0.000(4) 0.002(3) 0.015(4)
C4 0.042(4) 0.036(4) 0.023(3) 0.004(3) 0.014(3) 0.009(4)
C5 0.035(4) 0.029(4) 0.034(4) 0.002(3) 0.020(3) 0.000(3)
C6 0.022(3) 0.026(4) 0.028(3) 0.001(3) 0.009(3) 0.003(3)
C7 0.021(3) 0.036(4) 0.031(3) -0.003(3) 0.006(3) 0.005(3)
C8 0.040(4) 0.034(5) 0.041(4) -0.004(3) 0.018(3) -0.010(4)
C9 0.051(4) 0.031(4) 0.040(4) -0.004(4) 0.020(3) 0.002(5)
C10 0.020(3) 0.017(3) 0.023(3) 0.001(3) 0.004(2) 0.004(3)
C11 0.026(3) 0.020(3) 0.025(3) -0.002(3) 0.008(2) 0.000(3)
C12 0.025(3) 0.037(5) 0.030(3) -0.006(3) 0.014(3) -0.007(3)
C13 0.026(3) 0.042(5) 0.033(3) -0.007(3) 0.013(3) 0.000(3)
C14 0.024(4) 0.029(4) 0.039(4) -0.008(3) 0.006(3) 0.005(3)
C15 0.026(3) 0.027(4) 0.026(3) 0.003(3) 0.009(3) -0.004(4)
C16 0.039(4) 0.021(4) 0.034(4) 0.005(3) 0.019(3) -0.002(3)
C17 0.042(5) 0.060(6) 0.027(4) 0.000(4) 0.013(3) 0.005(4)
C18 0.043(5) 0.025(4) 0.077(6) 0.013(4) 0.035(4) 0.002(4)

loop_
_atom_type_symbol
_atom_type_description
_atom_type_scat_dispersion_real
_atom_type_scat_dispersion_imag
_atom_type_scat_source
C C 0.0033 0.0016 'International Tables Vol C Tables 4.2.6.8 and 6.1.1.4'
H H 0.0000 0.0000 'International Tables Vol C Tables 4.2.6.8 and 6.1.1.4'
N N 0.0061 0.0033 'International Tables Vol C Tables 4.2.6.8 and 6.1.1.4'
S S 0.1246 0.1234 'International Tables Vol C Tables 4.2.6.8 and 6.1.1.4'
Bi Bi -4.1077 10.2566 'International Tables Vol C Tables 4.2.6.8 and 6.1.1.4'

loop_
_geom_angle_atom_site_label_1
_geom_angle_atom_site_label_2
_geom_angle_atom_site_label_3
_geom_angle
_geom_angle_site_symmetry_1
_geom_angle_site_symmetry_3
_geom_angle_publ_flag
C10 Bi1 C1 95.5(2) . . ?
C10 Bi1 S1 94.60(16) . . ?
C1 Bi1 S1 91.02(17) . . ?
Bi1 S1 Bi1 98.17(8) . 2_655 ?
C8 N1 C9 111.0(6) . . ?
C8 N1 C7 110.5(6) . . ?
C9 N1 C7 110.9(5) . . ?
C17 N2 C16 111.4(5) . . ?
C17 N2 C18 111.0(6) . . ?
C16 N2 C18 110.5(6) . . ?
C6 C1 C2 117.8(6) . . ?
C6 C1 Bi1 119.5(5) . . ?
C2 C1 Bi1 122.1(5) . . ?
C3 C2 C1 119.6(6) . . ?
C3 C2 C7 119.7(6) . . ?
C1 C2 C7 120.7(6) . . ?
C2 C3 C4 122.1(6) . . ?
C3 C4 C5 119.3(6) . . ?
C4 C5 C6 119.0(7) . . ?
C1 C6 C5 122.2(6) . . ?
N1 C7 C2 114.7(5) . . ?
C15 C10 C11 119.0(6) . . ?
C15 C10 Bi1 122.6(4) . . ?
C11 C10 Bi1 118.3(5) . . ?
C12 C11 C10 119.2(7) . . ?
C12 C11 C16 120.5(6) . . ?
C10 C11 C16 120.2(5) . . ?
C13 C12 C11 121.4(7) . . ?
C12 C13 C14 119.9(6) . . ?
C13 C14 C15 118.9(7) . . ?
C10 C15 C14 121.4(6) . . ?
N2 C16 C11 112.4(6) . . ?

loop_
_geom_bond_atom_site_label_1
_geom_bond_atom_site_label_2
_geom_bond_distance
_geom_bond_site_symmetry_2
_geom_bond_publ_flag
Bi1 C10 2.262(6) . ?
Bi1 C1 2.287(6) . ?
Bi1 S1 2.5558(17) . ?
S1 Bi1 2.5558(16) 2_655 ?
N1 C8 1.452(8) . ?
N1 C9 1.465(9) . ?
N1 C7 1.484(9) . ?
N2 C17 1.444(9) . ?
N2 C16 1.457(9) . ?
N2 C18 1.486(9) . ?
C1 C6 1.380(9) . ?
C1 C2 1.411(9) . ?
C2 C3 1.374(9) . ?
C2 C7 1.497(9) . ?
C3 C4 1.376(10) . ?
C4 C5 1.383(10) . ?
C5 C6 1.395(9) . ?
C10 C15 1.382(9) . ?
C10 C11 1.399(9) . ?
C11 C12 1.388(9) . ?
C11 C16 1.505(9) . ?
C12 C13 1.374(10) . ?
C13 C14 1.388(10) . ?
C14 C15 1.396(9) . ?

loop_
_geom_torsion_atom_site_label_1
_geom_torsion_atom_site_label_2
_geom_torsion_atom_site_label_3
_geom_torsion_atom_site_label_4
_geom_torsion
_geom_torsion_site_symmetry_1
_geom_torsion_site_symmetry_2
_geom_torsion_site_symmetry_3
_geom_torsion_site_symmetry_4
_geom_torsion_publ_flag
C10 Bi1 S1 Bi1 -121.60(15) . . . 2_655 ?
C1 Bi1 S1 Bi1 142.76(15) . . . 2_655 ?
C10 Bi1 C1 C6 -123.2(5) . . . . ?
S1 Bi1 C1 C6 -28.5(5) . . . . ?
C10 Bi1 C1 C2 65.7(5) . . . . ?
S1 Bi1 C1 C2 160.4(5) . . . . ?
C6 C1 C2 C3 -0.5(10) . . . . ?
Bi1 C1 C2 C3 170.8(5) . . . . ?
C6 C1 C2 C7 176.7(6) . . . . ?
Bi1 C1 C2 C7 -12.0(9) . . . . ?
C1 C2 C3 C4 1.5(11) . . . . ?
C7 C2 C3 C4 -175.7(7) . . . . ?
C2 C3 C4 C5 -1.2(11) . . . . ?
C3 C4 C5 C6 -0.1(11) . . . . ?
C2 C1 C6 C5 -0.9(10) . . . . ?
Bi1 C1 C6 C5 -172.4(5) . . . . ?
C4 C5 C6 C1 1.2(10) . . . . ?
C8 N1 C7 C2 -165.2(6) . . . . ?
C9 N1 C7 C2 71.2(7) . . . . ?
C3 C2 C7 N1 -142.3(6) . . . . ?
C1 C2 C7 N1 40.5(9) . . . . ?
C1 Bi1 C10 C15 20.8(5) . . . . ?
S1 Bi1 C10 C15 -70.7(5) . . . . ?
C1 Bi1 C10 C11 -155.9(5) . . . . ?
S1 Bi1 C10 C11 112.7(5) . . . . ?
C15 C10 C11 C12 -1.5(9) . . . . ?
Bi1 C10 C11 C12 175.3(5) . . . . ?
C15 C10 C11 C16 -179.0(6) . . . . ?
Bi1 C10 C11 C16 -2.2(8) . . . . ?
C10 C11 C12 C13 0.5(10) . . . . ?
C16 C11 C12 C13 178.0(6) . . . . ?
C11 C12 C13 C14 0.0(10) . . . . ?
C12 C13 C14 C15 0.4(10) . . . . ?
C11 C10 C15 C14 2.0(9) . . . . ?
Bi1 C10 C15 C14 -174.6(5) . . . . ?
C13 C14 C15 C10 -1.5(10) . . . . ?
C17 N2 C16 C11 -70.7(7) . . . . ?
C18 N2 C16 C11 165.4(6) . . . . ?
C12 C11 C16 N2 129.4(6) . . . . ?
C10 C11 C16 N2 -53.1(8) . . . . ?
